data_7021061
loop_
_publ_author_name
'Dom\'inguez-Mart\'in, Alicia'
'Choquesillo-Lazarte, Duane'
'Dobado, Jose A.'
'Vidal, Isaac'
'Lezama, Luis'
'Gonz\'alez-P\'erez, Josefa Mar\'ia'
'Casti\~neiras, Alfonso'
'Nicl\'os-Guti\'errez, Juan'

_publ_section_title
;
 From 7-azaindole to adenine: molecular recognition aspects on
 mixed-ligand Cu(ii) complexes with deaza-adenine ligands.
;
_journal_issue 17
_journal_name_full 'Dalton transactions (Cambridge, England : 2003)'
_journal_page_first 6119
_journal_page_last 6130
_journal_paper_doi 10.1039/c2dt32191b
_journal_volume 42
_journal_year 2013
_chemical_formula_moiety 'C28 H31 Cu2 N5 O10, 2(H2 O)'
_chemical_formula_sum 'C28 H35 Cu2 N5 O12'
_chemical_formula_weight 760.69
_chemical_name_systematic
;
?
;
_space_group_IT_number 15
_symmetry_cell_setting monoclinic
_symmetry_space_group_name_Hall '-C 2yc'
_symmetry_space_group_name_H-M 'C 1 2/c 1'
_atom_sites_solution_hydrogens geom
_atom_sites_solution_primary direct
_atom_sites_solution_secondary difmap
_audit_creation_method SHELXL-97
_cell_angle_alpha 90.00
_cell_angle_beta 110.719(2)
_cell_angle_gamma 90.00
_cell_formula_units_Z 4
_cell_length_a 17.6777(11)
_cell_length_b 10.0875(6)
_cell_length_c 20.9883(13)
_cell_measurement_reflns_used 9878
_cell_measurement_temperature 293(2)
_cell_measurement_theta_max 66.23
_cell_measurement_theta_min 5.65
_cell_volume 3500.7(4)
_computing_cell_refinement 'Bruker SAINT'
_computing_data_collection 'Bruker APEX2'
_computing_data_reduction 'Bruker SAINT'
_computing_structure_refinement 'SHELXL-97 (Sheldrick, 2008)'
_computing_structure_solution 'SHELXS-97 (Sheldrick, 2008)'
_diffrn_ambient_temperature 293(2)
_diffrn_measured_fraction_theta_full 0.949
_diffrn_measured_fraction_theta_max 0.949
_diffrn_measurement_device_type 'Bruker X8 Proteum'
_diffrn_measurement_method '\f and \w scans'
_diffrn_radiation_monochromator 'graded multilayer optics'
_diffrn_radiation_source 'fine-focus rotating anode'
_diffrn_radiation_type CuK\a
_diffrn_radiation_wavelength 1.54178
_diffrn_reflns_av_R_equivalents 0.0530
_diffrn_reflns_av_sigmaI/netI 0.0327
_diffrn_reflns_limit_h_max 20
_diffrn_reflns_limit_h_min -20
_diffrn_reflns_limit_k_max 11
_diffrn_reflns_limit_k_min -11
_diffrn_reflns_limit_l_max 24
_diffrn_reflns_limit_l_min -24
_diffrn_reflns_number 19804
_diffrn_reflns_theta_full 66.49
_diffrn_reflns_theta_max 66.49
_diffrn_reflns_theta_min 5.65
_exptl_absorpt_coefficient_mu 2.056
_exptl_absorpt_correction_T_max 0.8208
_exptl_absorpt_correction_T_min 0.7905
_exptl_absorpt_correction_type multi-scan
_exptl_absorpt_process_details 'Bruker SADABS, 2010'
_exptl_crystal_colour blue
_exptl_crystal_density_diffrn 1.443
_exptl_crystal_density_method 'not measured'
_exptl_crystal_description 'cut block'
_exptl_crystal_F_000 1568
_exptl_crystal_size_max 0.12
_exptl_crystal_size_mid 0.10
_exptl_crystal_size_min 0.10
_refine_diff_density_max 0.426
_refine_diff_density_min -0.357
_refine_diff_density_rms 0.066
_refine_ls_extinction_method none
_refine_ls_goodness_of_fit_ref 1.070
_refine_ls_hydrogen_treatment constr
_refine_ls_matrix_type full
_refine_ls_number_parameters 278
_refine_ls_number_reflns 2912
_refine_ls_number_restraints 187
_refine_ls_restrained_S_all 1.044
_refine_ls_R_factor_all 0.0490
_refine_ls_R_factor_gt 0.0471
_refine_ls_shift/su_max 0.002
_refine_ls_shift/su_mean 0.000
_refine_ls_structure_factor_coef Fsqd
_refine_ls_weighting_details 'calc w=1/[\s^2^(Fo^2^)+(0.0760P)^2^+9.1228P] where P=(Fo^2^+2Fc^2^)/3'
_refine_ls_weighting_scheme calc
_refine_ls_wR_factor_gt 0.1387
_refine_ls_wR_factor_ref 0.1408
_reflns_number_gt 2740
_reflns_number_total 2912
_reflns_threshold_expression >2sigma(I)
_cod_data_source_file c2dt32191b.txt
_cod_data_source_block C484_Comp.6
_cod_depositor_comments
;
The following automatic conversions were performed:

'_symmetry_cell_setting' value 'Monoclinic' changed to 'monoclinic'
according to /home/saulius/struct/CIF-dictionaries/cif_core.dic
dictionary named 'cif_core.dic' version 2.4.2 from
2011-04-26.

'_exptl_absorpt_correction_type' value 'MULTI-SCAN'
changed to 'multi-scan' according to
/home/saulius/struct/CIF-dictionaries/cif_core.dic dictionary named
'cif_core.dic' version 2.4.2 from 2011-04-26.

Automatic conversion script
Id: cif_fix_values 1891 2012-01-12 08:04:46Z andrius 
;
_cod_original_sg_symbol_H-M C2/c
_cod_database_code 7021061

loop_
_space_group_symop_id
_space_group_symop_operation_xyz
1 'x, y, z'
2 '-x, y, -z+1/2'
3 'x+1/2, y+1/2, z'
4 '-x+1/2, y+1/2, -z+1/2'
5 '-x, -y, -z'
6 'x, -y, z-1/2'
7 '-x+1/2, -y+1/2, -z'
8 'x+1/2, -y+1/2, z-1/2'

loop_
_atom_site_label
_atom_site_type_symbol
_atom_site_fract_x
_atom_site_fract_y
_atom_site_fract_z
_atom_site_U_iso_or_equiv
_atom_site_adp_type
_atom_site_occupancy
_atom_site_symmetry_multiplicity
_atom_site_calc_flag
_atom_site_refinement_flags
_atom_site_disorder_assembly
_atom_site_disorder_group
Cu1 Cu 0.67665(2) 0.72058(4) 0.80912(2) 0.0315(2) Uani 1 1 d . . .
C8 C 0.5000 0.7138(4) 0.7500 0.0344(9) Uani 1 2 d S . .
H8 H 0.5000 0.8060 0.7500 0.041 Uiso 1 2 calc SR . .
C11 C 0.84574(18) 0.7164(3) 0.85737(17) 0.0348(7) Uani 1 1 d . . .
H11a H 0.8950 0.7226 0.8970 0.042 Uiso 1 1 calc R . .
H11b H 0.8577 0.7455 0.8179 0.042 Uiso 1 1 calc R . .
O21 O 0.63710(12) 0.9042(2) 0.80944(12) 0.0390(5) Uani 1 1 d . . .
O11 O 0.73972(12) 0.5551(2) 0.82702(12) 0.0402(5) Uani 1 1 d . . .
N10 N 0.78286(14) 0.8020(2) 0.86666(12) 0.0294(5) Uani 1 1 d . A .
C5 C 0.54268(16) 0.5129(3) 0.76574(14) 0.0295(6) Uani 1 1 d . . .
O12 O 0.86604(13) 0.4831(2) 0.85719(14) 0.0517(6) Uani 1 1 d . . .
C12 C 0.81608(17) 0.5733(3) 0.84750(16) 0.0355(7) Uani 1 1 d . . .
O22 O 0.68139(13) 1.1113(2) 0.81203(13) 0.0485(6) Uani 1 1 d . . .
C21 C 0.77901(17) 0.9382(3) 0.84036(15) 0.0320(6) Uani 1 1 d . . .
H21a H 0.7965 0.9391 0.8015 0.038 Uiso 1 1 calc R . .
H21b H 0.8149 0.9951 0.8753 0.038 Uiso 1 1 calc R . .
C31 C 0.78357(18) 0.7976(3) 0.93860(15) 0.0375(7) Uani 1 1 d DU . .
H31c H 0.7776 0.7061 0.9503 0.045 Uiso 0.520(17) 1 calc PR A 2
H31d H 0.7371 0.8462 0.9405 0.045 Uiso 0.520(17) 1 calc PR A 2
H31a H 0.7787 0.7057 0.9503 0.045 Uiso 0.480(17) 1 calc PR A 1
H31b H 0.7360 0.8439 0.9398 0.045 Uiso 0.480(17) 1 calc PR A 1
C22 C 0.69282(18) 0.9898(3) 0.81931(15) 0.0346(6) Uani 1 1 d . . .
O1 O 0.69320(15) 0.7501(2) 0.70727(12) 0.0484(6) Uani 1 1 d . . .
C32 C 0.859(2) 0.854(6) 0.9915(14) 0.057(4) Uani 0.520(17) 1 d PDU A 2
C37 C 0.8524(10) 0.999(2) 1.0030(8) 0.063(3) Uani 0.520(17) 1 d PDU A 2
H37 H 0.8050 1.0444 0.9789 0.076 Uiso 0.520(17) 1 calc PR A 2
C33 C 0.9276(10) 0.8019(18) 1.0288(8) 0.066(3) Uani 0.520(17) 1 d PDU A 2
H33 H 0.9321 0.7113 1.0229 0.079 Uiso 0.520(17) 1 calc PR A 2
C34 C 0.9934(9) 0.860(2) 1.0750(7) 0.077(3) Uani 0.520(17) 1 d PDU A 2
H34 H 1.0398 0.8116 1.0984 0.092 Uiso 0.520(17) 1 calc PR A 2
C36 C 0.9179(9) 1.0679(17) 1.0504(6) 0.078(3) Uani 0.520(17) 1 d PDU A 2
H36 H 0.9146 1.1582 1.0580 0.094 Uiso 0.520(17) 1 calc PR A 2
C35 C 0.9877(10) 0.996(2) 1.0856(7) 0.079(3) Uani 0.520(17) 1 d PDU A 2
H35 H 1.0316 1.0395 1.1169 0.095 Uiso 0.520(17) 1 calc PR A 2
N9 N 0.56808(13) 0.6427(2) 0.77466(12) 0.0324(5) Uani 1 1 d . . .
C1 C 0.5419(2) 0.2825(3) 0.7664(2) 0.0496(8) Uani 0.50 1 d PU . 1
H1 H 0.5687 0.2019 0.7780 0.060 Uiso 1 1 calc R . 1
N1 N 0.5419(2) 0.2825(3) 0.7664(2) 0.0496(8) Uani 0.50 1 d P . 2
C6 C 0.58463(19) 0.3944(3) 0.78177(17) 0.0402(7) Uani 1 1 d U . .
H6 H 0.6406 0.3929 0.8025 0.048 Uiso 1 1 calc R . 1
O2 O 1.0264(2) 0.5508(5) 0.8671(3) 0.0773(17) Uani 0.699(9) 1 d PU B 2
O2A O 1.1582(8) 0.5432(16) 0.9947(6) 0.102(5) Uani 0.301(9) 1 d PU B 1
C34A C 0.9912(8) 0.784(2) 1.0723(7) 0.082(3) Uani 0.480(17) 1 d PDU A 1
H34A H 1.0314 0.7215 1.0924 0.099 Uiso 0.480(17) 1 calc PR A 1
C35A C 0.9999(9) 0.916(3) 1.0912(8) 0.079(3) Uani 0.480(17) 1 d PDU A 1
H35A H 1.0484 0.9410 1.1248 0.094 Uiso 0.480(17) 1 calc PR A 1
C33A C 0.9198(10) 0.7502(18) 1.0222(9) 0.065(3) Uani 0.480(17) 1 d PDU A 1
H33A H 0.9102 0.6633 1.0066 0.078 Uiso 0.480(17) 1 calc PR A 1
C36A C 0.9448(11) 1.013(2) 1.0656(8) 0.080(3) Uani 0.480(17) 1 d PDU A 1
H36A H 0.9553 1.1010 1.0793 0.095 Uiso 0.480(17) 1 calc PR A 1
C37A C 0.8700(12) 0.973(3) 1.0167(11) 0.072(4) Uani 0.480(17) 1 d PDU A 1
H37A H 0.8285 1.0351 1.0015 0.086 Uiso 0.480(17) 1 calc PR A 1
C32A C 0.857(2) 0.856(6) 0.9927(15) 0.053(5) Uani 0.480(17) 1 d PD A 1

loop_
_atom_site_aniso_label
_atom_site_aniso_U_11
_atom_site_aniso_U_22
_atom_site_aniso_U_33
_atom_site_aniso_U_23
_atom_site_aniso_U_13
_atom_site_aniso_U_12
Cu1 0.0193(3) 0.0258(3) 0.0454(3) -0.00033(16) 0.0068(2) -0.00008(14)
C8 0.024(2) 0.025(2) 0.050(2) 0.000 0.0079(18) 0.000
C11 0.0239(14) 0.0352(17) 0.0442(16) 0.0000(12) 0.0105(12) 0.0012(11)
O21 0.0245(10) 0.0282(10) 0.0623(13) -0.0024(9) 0.0131(9) -0.0014(8)
O11 0.0233(10) 0.0281(10) 0.0631(14) 0.0000(9) 0.0079(9) -0.0007(8)
N10 0.0250(11) 0.0266(11) 0.0357(12) 0.0015(9) 0.0099(9) 0.0005(9)
C5 0.0227(13) 0.0241(14) 0.0425(15) 0.0013(11) 0.0127(11) 0.0015(11)
O12 0.0298(11) 0.0327(12) 0.0844(18) -0.0040(11) 0.0099(11) 0.0068(9)
C12 0.0255(14) 0.0306(15) 0.0462(16) 0.0000(12) 0.0074(12) 0.0028(12)
O22 0.0381(13) 0.0249(11) 0.0812(18) 0.0031(10) 0.0195(12) 0.0022(9)
C21 0.0271(14) 0.0268(14) 0.0414(15) 0.0022(11) 0.0109(12) -0.0009(11)
C31 0.0319(15) 0.0437(17) 0.0392(16) 0.0018(12) 0.0154(12) -0.0046(12)
C22 0.0294(14) 0.0289(15) 0.0453(16) -0.0009(12) 0.0131(12) 0.0010(12)
O1 0.0522(14) 0.0448(12) 0.0511(13) 0.0070(10) 0.0220(11) 0.0124(11)
C32 0.052(6) 0.081(7) 0.033(8) -0.006(7) 0.010(5) -0.015(6)
C37 0.079(6) 0.079(6) 0.030(5) -0.017(5) 0.018(4) -0.030(4)
C33 0.045(4) 0.103(7) 0.041(4) 0.000(5) 0.006(3) -0.019(5)
C34 0.054(4) 0.121(8) 0.048(5) -0.006(7) 0.010(3) -0.032(6)
C36 0.088(7) 0.097(7) 0.044(5) -0.014(5) 0.016(5) -0.041(5)
C35 0.069(6) 0.121(8) 0.047(5) -0.010(6) 0.020(4) -0.045(6)
N9 0.0219(11) 0.0245(12) 0.0479(14) 0.0016(10) 0.0088(10) 0.0018(9)
C1 0.0455(17) 0.0247(14) 0.093(3) 0.0107(14) 0.0417(18) 0.0086(11)
N1 0.0455(17) 0.0247(14) 0.093(3) 0.0107(14) 0.0417(18) 0.0086(11)
C6 0.0310(15) 0.0332(15) 0.0609(19) 0.0078(14) 0.0217(14) 0.0071(12)
O2 0.050(2) 0.070(3) 0.122(4) 0.000(3) 0.043(3) -0.006(2)
O2A 0.079(8) 0.136(12) 0.069(7) 0.018(7) 0.000(6) 0.003(8)
C34A 0.049(5) 0.125(8) 0.057(5) 0.005(7) 0.000(4) -0.017(6)
C35A 0.060(5) 0.130(9) 0.046(6) -0.005(7) 0.018(4) -0.028(7)
C33A 0.038(5) 0.102(8) 0.042(5) 0.012(6) -0.001(4) -0.002(6)
C36A 0.073(7) 0.118(7) 0.043(6) -0.006(6) 0.016(5) -0.028(6)
C37A 0.068(6) 0.098(9) 0.046(8) -0.004(6) 0.015(4) -0.022(6)
C32A 0.030(6) 0.094(10) 0.038(9) 0.001(8) 0.015(5) -0.019(6)

loop_
_atom_type_symbol
_atom_type_description
_atom_type_scat_dispersion_real
_atom_type_scat_dispersion_imag
_atom_type_scat_source
C C 0.0181 0.0091 'International Tables Vol C Tables 4.2.6.8 and 6.1.1.4'
H H 0.0000 0.0000 'International Tables Vol C Tables 4.2.6.8 and 6.1.1.4'
Cu Cu -1.9646 0.5888 'International Tables Vol C Tables 4.2.6.8 and 6.1.1.4'
N N 0.0311 0.0180 'International Tables Vol C Tables 4.2.6.8 and 6.1.1.4'
O O 0.0492 0.0322 'International Tables Vol C Tables 4.2.6.8 and 6.1.1.4'

loop_
_geom_angle_atom_site_label_1
_geom_angle_atom_site_label_2
_geom_angle_atom_site_label_3
_geom_angle
_geom_angle_site_symmetry_1
_geom_angle_site_symmetry_3
O21 Cu1 N10 82.64(9) . .
O21 Cu1 O1 92.51(9) . .
O11 Cu1 O21 165.76(9) . .
O11 Cu1 N10 83.48(9) . .
O11 Cu1 O1 92.16(9) . .
N10 Cu1 O1 96.17(9) . .
N9 Cu1 O21 94.33(9) . .
N9 Cu1 O11 98.33(9) . .
N9 Cu1 N10 165.56(10) . .
N9 Cu1 O1 98.07(10) . .
N9 C8 N9 115.1(3) 2_656 .
N10 C11 C12 109.5(2) . .
C22 O21 Cu1 112.46(18) . .
C12 O11 Cu1 113.71(18) . .
C11 N10 Cu1 105.58(17) . .
C11 N10 C31 112.1(2) . .
C21 N10 Cu1 104.24(17) . .
C21 N10 C11 115.7(2) . .
C21 N10 C31 112.7(2) . .
C31 N10 Cu1 105.34(17) . .
N9 C5 C5 107.82(14) . 2_656
N9 C5 C6 131.9(3) . .
C6 C5 C5 120.27(18) . 2_656
O11 C12 C11 117.0(2) . .
O12 C12 C11 118.9(3) . .
O12 C12 O11 124.0(3) . .
N10 C21 C22 109.7(2) . .
N10 C31 C32 114.5(4) . .
N10 C31 C32A 116.3(4) . .
C32A C31 C32 2(3) . .
O21 C22 C21 117.0(3) . .
O22 C22 O21 124.6(3) . .
O22 C22 C21 118.4(3) . .
C37 C32 C31 113(3) . .
C33 C32 C31 133(4) . .
C33 C32 C37 114(3) . .
C36 C37 C32 120.0(19) . .
C32 C33 C34 130(3) . .
C33 C34 C35 116.4(15) . .
C35 C36 C37 118.0(12) . .
C36 C35 C34 121.6(12) . .
C8 N9 Cu1 123.9(2) . .
C8 N9 C5 104.6(2) . .
C5 N9 Cu1 131.44(18) . .
C6 C1 N1 122.11(19) . 2_656
C1 C6 C5 117.6(3) . .
C33A C34A C35A 115.9(14) . .
C36A C35A C34A 126.2(15) . .
C34A C33A C32A 119(2) . .
C35A C36A C37A 116.2(17) . .
C32A C37A C36A 123(3) . .
C33A C32A C31 110(4) . .
C37A C32A C31 131(4) . .
C37A C32A C33A 119(3) . .

loop_
_geom_bond_atom_site_label_1
_geom_bond_atom_site_label_2
_geom_bond_distance
_geom_bond_site_symmetry_2
Cu1 O21 1.981(2) .
Cu1 O11 1.969(2) .
Cu1 N10 2.013(2) .
Cu1 O1 2.277(2) .
Cu1 N9 1.960(2) .
C8 N9 1.338(3) .
C8 N9 1.338(3) 2_656
C11 N10 1.474(4) .
C11 C12 1.525(4) .
O21 C22 1.271(4) .
O11 C12 1.277(4) .
N10 C21 1.473(4) .
N10 C31 1.506(4) .
C5 C5 1.417(5) 2_656
C5 N9 1.375(4) .
C5 C6 1.384(4) .
O12 C12 1.233(4) .
O22 C22 1.243(4) .
C21 C22 1.520(4) .
C31 C32 1.52(4) .
C31 C32A 1.51(4) .
C32 C37 1.49(6) .
C32 C33 1.30(5) .
C37 C36 1.412(16) .
C33 C34 1.355(17) .
C34 C35 1.40(2) .
C36 C35 1.40(2) .
C1 N1 1.394(7) 2_656
C1 C6 1.333(5) .
C34A C35A 1.39(2) .
C34A C33A 1.369(16) .
C35A C36A 1.35(2) .
C33A C32A 1.51(6) .
C36A C37A 1.42(2) .
C37A C32A 1.27(6) .
